data_1010541
loop_
_publ_author_name
'Bragg, W L'

_publ_section_title
;
The Structure of Beryl, Be~3~ Al~2~ Si~6~ O~18~
;
_journal_coden_ASTM PRLAAZ
_journal_name_full
;
Proceedings of the Royal Society of London, Series A: Mathematical and
Physical Sciences (76,1906-)
;
_journal_page_first 691
_journal_page_last 714
_journal_paper_doi 10.1098/rspa.1926.0088
_journal_volume 111
_journal_year 1926
_chemical_formula_structural 'Be3 Al2 Si6 O18'
_chemical_formula_sum 'Al2 Be3 O18 Si6'
_chemical_name_systematic 'Triberyllium dialuminium catena-silicate'
_symmetry_cell_setting hexagonal
_symmetry_Int_Tables_number 192
_symmetry_space_group_name_H-M 'P 6/m c c S'
_cell_angle_alpha 90
_cell_angle_beta 90
_cell_angle_gamma 120
_cell_formula_units_Z 2
_cell_length_a 9.21(1)
_cell_length_b 9.21(1)
_cell_length_c 9.17(1)
_cell_volume 673.6
_cod_database_code 1010541

loop_
_symmetry_equiv_pos_as_xyz
x,y,z
-x,-y,z
y-x,-x,z
x-y,x,z
-y,x-y,z
y,y-x,z
y,x,-z
-y,-x,-z
-x,y-x,-z
x,x-y,-z
x-y,-y,-z
y-x,y,-z
x,y,1/2-z
-x,-y,1/2-z
y-x,-x,1/2-z
x-y,x,1/2-z
-y,x-y,1/2-z
y,y-x,1/2-z
y,x,1/2+z
-y,-x,1/2+z
-x,y-x,1/2+z
x,x-y,1/2+z
x-y,-y,1/2+z
y-x,y,1/2+z

loop_
_atom_site_label
_atom_site_type_symbol
_atom_site_symmetry_multiplicity
_atom_site_Wyckoff_symbol
_atom_site_fract_x
_atom_site_fract_y
_atom_site_fract_z
_atom_site_occupancy
_atom_site_attached_hydrogens
_atom_site_calc_flag
Al1 Al3+ 4 d 0.6667 0.3333 0. 1. 0 d
Be1 Be2+ 6 g 0.5 0. 0. 1. 0 d
Si1 Si4+ 12 l 0.39 0.12 0.25 1. 0 d
O1 O2- 24 m 0.48 0.15 0.1 1. 0 d
O2 O2- 12 l 0.3 0.24 0.25 1. 0 d

loop_
_atom_type_symbol
_atom_type_oxidation_number
Al3+ 3.000
Be2+ 2.000
Si4+ 4.000
O2- -2.000

loop_
_cod_related_entry_id
_cod_related_entry_database
_cod_related_entry_code
1 MPOD 1000131
2 MPOD 1000241
3 MPOD 1000242
